data_4064726
loop_
_publ_author_name
'Crosby, Sarah H.'
'Clarkson, Guy J.'
'Rourke, Jonathan P.'

_publ_section_title
;
 Reactions of a Platinum(II) Agostic Complex: Decyclometalation,
 Dicyclometalation, and Solvent-Switchable Formation of a Rollover Complex
;
_journal_issue 13
_journal_name_full Organometallics
_journal_page_first 3603
_journal_paper_doi 10.1021/om200293e
_journal_volume 30
_journal_year 2011
_chemical_absolute_configuration rmad
_chemical_formula_sum 'C17 H20 F N O Pt S'
_chemical_formula_weight 500.49
_chemical_name_systematic
; 
 ? 
;
_space_group_IT_number 9
_symmetry_cell_setting monoclinic
_symmetry_space_group_name_Hall 'C -2yc'
_symmetry_space_group_name_H-M 'C 1 c 1'
_atom_sites_solution_hydrogens geom
_atom_sites_solution_primary direct
_atom_sites_solution_secondary difmap
_audit_creation_method SHELXL-97
_cell_angle_alpha 90.00
_cell_angle_beta 111.176(3)
_cell_angle_gamma 90.00
_cell_formula_units_Z 4
_cell_length_a 9.9679(2)
_cell_length_b 18.6651(3)
_cell_length_c 9.5993(2)
_cell_measurement_reflns_used 6729
_cell_measurement_temperature 100(2)
_cell_measurement_theta_max 29.13
_cell_measurement_theta_min 3.14
_cell_volume 1665.37(6)
_computing_cell_refinement 'CrysAlis RED, Oxford Diffraction Ltd'
_computing_data_collection 'CrysAlis CCD, Oxford Diffraction Ltd'
_computing_data_reduction 'CrysAlis RED, Oxford Diffraction Ltd'
_computing_molecular_graphics 'SHELXTL (Sheldrick, 1997)'
_computing_publication_material 'SHELXTL (Sheldrick, 1997)'
_computing_structure_refinement 'SHELXL-97 (Sheldrick, 1997)'
_computing_structure_solution 'SHELXS-97 (Sheldrick, 1990)'
_diffrn_ambient_temperature 100(2)
_diffrn_detector_area_resol_mean 10.2833
_diffrn_measured_fraction_theta_full 0.996
_diffrn_measured_fraction_theta_max 0.900
_diffrn_measurement_device_type 'Oxford Diffraction Gemini R'
_diffrn_measurement_method '\f & \w scans'
_diffrn_radiation_monochromator graphite
_diffrn_radiation_source 'Enhance (Mo) X-ray Source'
_diffrn_radiation_type MoK\a
_diffrn_radiation_wavelength 0.71073
_diffrn_reflns_av_R_equivalents 0.0210
_diffrn_reflns_av_sigmaI/netI 0.0174
_diffrn_reflns_limit_h_max 13
_diffrn_reflns_limit_h_min -9
_diffrn_reflns_limit_k_max 25
_diffrn_reflns_limit_k_min -25
_diffrn_reflns_limit_l_max 10
_diffrn_reflns_limit_l_min -13
_diffrn_reflns_number 6952
_diffrn_reflns_theta_full 27.00
_diffrn_reflns_theta_max 29.20
_diffrn_reflns_theta_min 3.15
_diffrn_standards_decay_% nil
_exptl_absorpt_coefficient_mu 8.561
_exptl_absorpt_correction_T_max 1.00
_exptl_absorpt_correction_T_min 0.33
_exptl_absorpt_correction_type multi-scan
_exptl_absorpt_process_details 'ABSPACK(CrysAlis, Oxford Diffraction)'
_exptl_crystal_colour colourless
_exptl_crystal_density_diffrn 1.996
_exptl_crystal_density_method 'not measured'
_exptl_crystal_description block
_exptl_crystal_F_000 960
_exptl_crystal_size_max 0.25
_exptl_crystal_size_mid 0.20
_exptl_crystal_size_min 0.08
_refine_diff_density_max 0.624
_refine_diff_density_min -1.097
_refine_diff_density_rms 0.105
_refine_ls_abs_structure_details 'Flack H D (1983), Acta Cryst. A39, 876-881, 710 Friedel pairs'
_refine_ls_abs_structure_Flack 0.011(6)
_refine_ls_extinction_method none
_refine_ls_goodness_of_fit_ref 1.073
_refine_ls_hydrogen_treatment mixed
_refine_ls_matrix_type full
_refine_ls_number_parameters 209
_refine_ls_number_reflns 2742
_refine_ls_number_restraints 4
_refine_ls_restrained_S_all 1.072
_refine_ls_R_factor_all 0.0144
_refine_ls_R_factor_gt 0.0142
_refine_ls_shift/su_max 0.001
_refine_ls_shift/su_mean 0.000
_refine_ls_structure_factor_coef Fsqd
_refine_ls_weighting_details 'calc w=1/[\s^2^(Fo^2^)+(0.0226P)^2^+1.0636P] where P=(Fo^2^+2Fc^2^)/3'
_refine_ls_weighting_scheme calc
_refine_ls_wR_factor_gt 0.0344
_refine_ls_wR_factor_ref 0.0344
_reflns_number_gt 2711
_reflns_number_total 2742
_reflns_threshold_expression >2sigma(I)
_cod_data_source_file om200293e_si_003.cif
_cod_data_source_block 6a
_cod_original_sg_symbol_H-M Cc
_cod_database_code 4064726

loop_
_symmetry_equiv_pos_as_xyz
'x, y, z'
'x, -y, z+1/2'
'x+1/2, y+1/2, z'
'x+1/2, -y+1/2, z+1/2'

loop_
_atom_site_label
_atom_site_type_symbol
_atom_site_fract_x
_atom_site_fract_y
_atom_site_fract_z
_atom_site_U_iso_or_equiv
_atom_site_adp_type
_atom_site_occupancy
_atom_site_symmetry_multiplicity
_atom_site_calc_flag
_atom_site_refinement_flags
Pt1 Pt 0.99381(3) 0.143954(5) 0.46102(3) 0.00942(4) Uani 1 1 d .
F10 F 1.5009(2) 0.06371(13) 0.9078(2) 0.0198(5) Uani 1 1 d .
O18 O 1.2999(3) 0.17871(16) 0.4400(3) 0.0200(6) Uani 1 1 d .
N1 N 0.8514(3) 0.10840(15) 0.5490(3) 0.0101(6) Uani 1 1 d .
C2 C 0.7098(4) 0.1207(2) 0.4745(4) 0.0102(6) Uani 1 1 d .
C3 C 0.6104(4) 0.09192(19) 0.5291(4) 0.0134(7) Uani 1 1 d .
H3A H 0.5103 0.0995 0.4779 0.016 Uiso 1 1 calc R
C4 C 0.6594(4) 0.0517(2) 0.6599(5) 0.0167(8) Uani 1 1 d .
H4A H 0.5920 0.0310 0.6970 0.020 Uiso 1 1 calc R
C5 C 0.8056(4) 0.0416(2) 0.7368(4) 0.0152(7) Uani 1 1 d .
H5A H 0.8389 0.0150 0.8272 0.018 Uiso 1 1 calc R
C6 C 0.9028(4) 0.0714(2) 0.6787(4) 0.0127(7) Uani 1 1 d .
C7 C 1.0603(4) 0.06698(19) 0.7426(4) 0.0115(7) Uani 1 1 d .
C8 C 1.1351(4) 0.10045(19) 0.6588(4) 0.0099(6) Uani 1 1 d .
C9 C 1.2844(4) 0.09800(19) 0.7172(4) 0.0114(7) Uani 1 1 d .
H9A H 1.3385 0.1191 0.6643 0.014 Uiso 1 1 calc R
C10 C 1.3539(4) 0.0647(2) 0.8528(4) 0.0141(7) Uani 1 1 d .
C11 C 1.2833(4) 0.0330(2) 0.9367(4) 0.0149(7) Uani 1 1 d .
H11A H 1.3352 0.0110 1.0300 0.018 Uiso 1 1 calc R
C12 C 1.1341(4) 0.0342(2) 0.8807(4) 0.0142(7) Uani 1 1 d .
H12A H 1.0821 0.0129 0.9356 0.017 Uiso 1 1 calc R
C13 C 0.6773(4) 0.1713(2) 0.3421(4) 0.0133(7) Uani 1 1 d .
C14 C 0.5329(5) 0.1547(2) 0.2198(5) 0.0206(9) Uani 1 1 d .
H14A H 0.5338 0.1055 0.1843 0.031 Uiso 1 1 calc R
H14B H 0.5161 0.1881 0.1366 0.031 Uiso 1 1 calc R
H14C H 0.4559 0.1596 0.2601 0.031 Uiso 1 1 calc R
C15 C 0.6675(4) 0.2464(2) 0.4040(5) 0.0196(8) Uani 1 1 d .
H15A H 0.5889 0.2474 0.4426 0.029 Uiso 1 1 calc R
H15B H 0.6489 0.2819 0.3240 0.029 Uiso 1 1 calc R
H15C H 0.7584 0.2578 0.4849 0.029 Uiso 1 1 calc R
C16 C 0.8026(4) 0.1695(2) 0.2834(5) 0.0167(8) Uani 1 1 d D
H16A H 0.785(6) 0.134(2) 0.220(5) 0.025 Uiso 1 1 d D
H16B H 0.798(5) 0.2074(18) 0.230(5) 0.025 Uiso 1 1 d D
S18 S 1.14241(9) 0.18208(5) 0.35830(10) 0.01277(17) Uani 1 1 d .
C17 C 1.1047(5) 0.1363(2) 0.1849(5) 0.0223(9) Uani 1 1 d .
H17A H 1.1680 0.1544 0.1351 0.027 Uiso 1 1 calc R
H17B H 1.0041 0.1444 0.1209 0.027 Uiso 1 1 calc R
H17C H 1.1212 0.0848 0.2037 0.027 Uiso 1 1 calc R
C19 C 1.1041(4) 0.2724(2) 0.2951(5) 0.0210(8) Uani 1 1 d .
H19A H 1.1665 0.2865 0.2409 0.025 Uiso 1 1 calc R
H19B H 1.1215 0.3042 0.3812 0.025 Uiso 1 1 calc R
H19C H 1.0032 0.2763 0.2286 0.025 Uiso 1 1 calc R

loop_
_atom_site_aniso_label
_atom_site_aniso_U_11
_atom_site_aniso_U_22
_atom_site_aniso_U_33
_atom_site_aniso_U_23
_atom_site_aniso_U_13
_atom_site_aniso_U_12
Pt1 0.01001(6) 0.00989(6) 0.00934(6) 0.00138(9) 0.00470(4) 0.00155(8)
F10 0.0131(11) 0.0279(12) 0.0169(11) 0.0035(10) 0.0036(9) 0.0035(9)
O18 0.0131(13) 0.0279(17) 0.0210(14) 0.0113(13) 0.0086(11) 0.0041(11)
N1 0.0079(14) 0.0081(14) 0.0150(15) -0.0026(13) 0.0048(11) -0.0025(10)
C2 0.0122(16) 0.0089(16) 0.0102(16) -0.0021(14) 0.0049(13) 0.0005(12)
C3 0.0122(17) 0.0096(16) 0.0184(18) -0.0034(15) 0.0053(14) -0.0023(12)
C4 0.0180(19) 0.0127(18) 0.023(2) 0.0010(16) 0.0117(15) -0.0030(13)
C5 0.0184(19) 0.0138(17) 0.0152(18) 0.0022(15) 0.0083(14) -0.0011(14)
C6 0.0177(18) 0.0094(16) 0.0115(16) -0.0002(14) 0.0058(13) 0.0005(13)
C7 0.0149(17) 0.0065(15) 0.0135(16) -0.0016(14) 0.0057(13) -0.0011(12)
C8 0.0145(17) 0.0063(15) 0.0079(15) 0.0014(14) 0.0030(12) 0.0005(12)
C9 0.0146(17) 0.0089(15) 0.0121(17) -0.0010(14) 0.0066(13) -0.0015(12)
C10 0.0108(16) 0.0142(17) 0.0152(17) -0.0016(15) 0.0021(13) 0.0028(13)
C11 0.0189(19) 0.0145(18) 0.0086(16) 0.0002(15) 0.0018(13) 0.0023(14)
C12 0.0207(19) 0.0094(16) 0.0129(17) 0.0007(15) 0.0066(14) -0.0025(13)
C13 0.0116(17) 0.0162(18) 0.0106(17) 0.0008(15) 0.0025(13) 0.0022(13)
C14 0.014(2) 0.031(2) 0.014(2) 0.0029(17) 0.0017(15) 0.0025(15)
C15 0.022(2) 0.0157(19) 0.023(2) 0.0005(17) 0.0104(16) 0.0028(15)
C16 0.0172(19) 0.019(2) 0.0152(18) 0.0017(17) 0.0070(14) 0.0041(15)
S18 0.0128(4) 0.0140(4) 0.0142(4) 0.0053(4) 0.0082(3) 0.0030(3)
C17 0.032(2) 0.021(2) 0.021(2) 0.0042(17) 0.0177(19) 0.0022(16)
C19 0.023(2) 0.0159(18) 0.029(2) 0.0069(18) 0.0142(17) 0.0029(15)

loop_
_atom_type_symbol
_atom_type_description
_atom_type_scat_dispersion_real
_atom_type_scat_dispersion_imag
_atom_type_scat_source
C C 0.0033 0.0016 'International Tables Vol C Tables 4.2.6.8 and 6.1.1.4'
H H 0.0000 0.0000 'International Tables Vol C Tables 4.2.6.8 and 6.1.1.4'
N N 0.0061 0.0033 'International Tables Vol C Tables 4.2.6.8 and 6.1.1.4'
O O 0.0106 0.0060 'International Tables Vol C Tables 4.2.6.8 and 6.1.1.4'
F F 0.0171 0.0103 'International Tables Vol C Tables 4.2.6.8 and 6.1.1.4'
S S 0.1246 0.1234 'International Tables Vol C Tables 4.2.6.8 and 6.1.1.4'
Pt Pt -1.7033 8.3905 'International Tables Vol C Tables 4.2.6.8 and 6.1.1.4'

loop_
_geom_angle_atom_site_label_1
_geom_angle_atom_site_label_2
_geom_angle_atom_site_label_3
_geom_angle
N1 Pt1 C8 80.54(13)
N1 Pt1 C16 81.05(14)
C8 Pt1 C16 161.20(15)
N1 Pt1 S18 178.06(9)
C8 Pt1 S18 101.20(10)
C16 Pt1 S18 97.16(11)
C2 N1 C6 123.3(3)
C2 N1 Pt1 118.9(2)
C6 N1 Pt1 117.8(2)
N1 C2 C3 119.1(3)
N1 C2 C13 114.4(3)
C3 C2 C13 126.2(3)
C2 C3 C4 119.0(3)
C2 C3 H3A 120.5
C4 C3 H3A 120.5
C5 C4 C3 120.8(3)
C5 C4 H4A 119.6
C3 C4 H4A 119.6
C4 C5 C6 118.7(4)
C4 C5 H5A 120.6
C6 C5 H5A 120.6
N1 C6 C5 119.0(3)
N1 C6 C7 113.9(3)
C5 C6 C7 127.1(3)
C12 C7 C8 121.5(3)
C12 C7 C6 122.4(3)
C8 C7 C6 116.1(3)
C9 C8 C7 117.4(3)
C9 C8 Pt1 131.0(3)
C7 C8 Pt1 111.5(2)
C10 C9 C8 119.7(3)
C10 C9 H9A 120.2
C8 C9 H9A 120.2
F10 C10 C11 118.1(3)
F10 C10 C9 118.2(3)
C11 C10 C9 123.7(3)
C10 C11 C12 117.9(3)
C10 C11 H11A 121.0
C12 C11 H11A 121.0
C11 C12 C7 119.7(3)
C11 C12 H12A 120.1
C7 C12 H12A 120.1
C2 C13 C14 111.9(3)
C2 C13 C15 105.5(3)
C14 C13 C15 108.0(3)
C2 C13 C16 109.5(3)
C14 C13 C16 112.2(3)
C15 C13 C16 109.4(3)
C13 C14 H14A 109.5
C13 C14 H14B 109.5
H14A C14 H14B 109.5
C13 C14 H14C 109.5
H14A C14 H14C 109.5
H14B C14 H14C 109.5
C13 C15 H15A 109.5
C13 C15 H15B 109.5
H15A C15 H15B 109.5
C13 C15 H15C 109.5
H15A C15 H15C 109.5
H15B C15 H15C 109.5
C13 C16 Pt1 109.0(3)
C13 C16 H16A 106(4)
Pt1 C16 H16A 107(4)
C13 C16 H16B 109(3)
Pt1 C16 H16B 121(3)
H16A C16 H16B 105(5)
O18 S18 C17 107.4(2)
O18 S18 C19 106.00(18)
C17 S18 C19 100.9(2)
O18 S18 Pt1 120.76(12)
C17 S18 Pt1 108.50(15)
C19 S18 Pt1 111.46(14)
S18 C17 H17A 109.5
S18 C17 H17B 109.5
H17A C17 H17B 109.5
S18 C17 H17C 109.5
H17A C17 H17C 109.5
H17B C17 H17C 109.5
S18 C19 H19A 109.5
S18 C19 H19B 109.5
H19A C19 H19B 109.5
S18 C19 H19C 109.5
H19A C19 H19C 109.5
H19B C19 H19C 109.5

loop_
_geom_bond_atom_site_label_1
_geom_bond_atom_site_label_2
_geom_bond_distance
Pt1 N1 2.008(3)
Pt1 C8 2.077(3)
Pt1 C16 2.102(4)
Pt1 S18 2.1744(9)
F10 C10 1.367(4)
O18 S18 1.481(3)
N1 C2 1.352(4)
N1 C6 1.352(5)
C2 C3 1.385(5)
C2 C13 1.522(5)
C3 C4 1.391(5)
C3 H3A 0.9500
C4 C5 1.389(5)
C4 H4A 0.9500
C5 C6 1.396(5)
C5 H5A 0.9500
C6 C7 1.467(5)
C7 C12 1.403(5)
C7 C8 1.423(5)
C8 C9 1.389(5)
C9 C10 1.381(5)
C9 H9A 0.9500
C10 C11 1.380(5)
C11 C12 1.386(5)
C11 H11A 0.9500
C12 H12A 0.9500
C13 C14 1.524(5)
C13 C15 1.540(6)
C13 C16 1.545(5)
C14 H14A 0.9800
C14 H14B 0.9800
C14 H14C 0.9800
C15 H15A 0.9800
C15 H15B 0.9800
C15 H15C 0.9800
C16 H16A 0.870(19)
C16 H16B 0.867(19)
S18 C17 1.786(5)
S18 C19 1.786(4)
C17 H17A 0.9800
C17 H17B 0.9800
C17 H17C 0.9800
C19 H19A 0.9800
C19 H19B 0.9800
C19 H19C 0.9800

loop_
_geom_hbond_atom_site_label_D
_geom_hbond_atom_site_label_H
_geom_hbond_atom_site_label_A
_geom_hbond_distance_DH
_geom_hbond_distance_HA
_geom_hbond_distance_DA
_geom_hbond_angle_DHA
_geom_hbond_site_symmetry_A
C9 H9A O18 0.95 2.33 3.110(4) 139.2 .
C3 H3A O18 0.95 2.48 3.320(5) 147.0 1_455
C4 H4A F10 0.95 2.57 3.305(5) 134.2 1_455
